data_7034202
loop_
_publ_author_name
'Shieh, Minghuey'
'Miu, Chia-Yeh'
'Hsing, Kai-Jieah'
'Jang, Li-Fing'
'Lin, Chien-Nan'

_publ_section_title
;
 Copper-incorporated mono- and di-TeRu5 metal carbonyl complexes:
 syntheses, structures, and an unusual skeletal arrangement.
;
_journal_issue 14
_journal_name_full 'Dalton transactions (Cambridge, England : 2003)'
_journal_page_first 6526
_journal_page_last 6536
_journal_paper_doi 10.1039/c5dt00546a
_journal_volume 44
_journal_year 2015
_chemical_formula_moiety 'C38 Cu2 O38 Ru14 Te4 4-,4(C24 H20 P 1+),3(C4 H10 O)'
_chemical_formula_sum 'C146 H110 Cu2 O41 P4 Ru14 Te4'
_chemical_formula_weight 4696.67
_space_group_crystal_system triclinic
_space_group_IT_number 2
_space_group_name_Hall '-P 1'
_space_group_name_H-M_alt 'P -1'
_symmetry_space_group_name_Hall '-P 1'
_symmetry_space_group_name_H-M 'P -1'
_atom_sites_solution_hydrogens geom
_atom_sites_solution_primary direct
_atom_sites_solution_secondary difmap
_audit_creation_date 2015-02-09
_audit_creation_method ' ?'
_audit_update_record
;
2015-02-17 deposited with the CCDC.
2015-02-26 downloaded from the CCDC.
;
_cell_angle_alpha 76.598(9)
_cell_angle_beta 75.207(9)
_cell_angle_gamma 60.659(8)
_cell_formula_units_Z 1
_cell_length_a 14.1879(18)
_cell_length_b 14.2101(18)
_cell_length_c 22.732(3)
_cell_measurement_temperature 200(2)
_cell_volume 3831.6(9)
_computing_cell_refinement 'Bruker APEX2'
_computing_data_collection 'Bruker APEX2'
_computing_data_reduction 'Bruker SAINT'
_computing_molecular_graphics 'Ortep-3 for Windows (Farrugia, 1997)'
_computing_publication_material 'WinGX publication routines (Farrugia, 1999)'
_computing_structure_refinement 'SHELXL 2014/7 (Sheldrick, 2008)'
_computing_structure_solution 'SHELXS-86 (Sheldrick, 2008)'
_diffrn_ambient_temperature 200(2)
_diffrn_detector_area_resol_mean 9
_diffrn_measured_fraction_theta_full 0.974
_diffrn_measured_fraction_theta_max 0.966
_diffrn_measurement_device_type KappaCCD
_diffrn_measurement_method 'CCD rotation images, thick slices'
_diffrn_radiation_type MoK\a
_diffrn_radiation_wavelength 0.71073
_diffrn_reflns_av_R_equivalents 0.1119
_diffrn_reflns_av_unetI/netI 0.2123
_diffrn_reflns_Laue_measured_fraction_full 0.974
_diffrn_reflns_Laue_measured_fraction_max 0.966
_diffrn_reflns_limit_h_max 17
_diffrn_reflns_limit_h_min -16
_diffrn_reflns_limit_k_max 16
_diffrn_reflns_limit_k_min -16
_diffrn_reflns_limit_l_max 27
_diffrn_reflns_limit_l_min -27
_diffrn_reflns_number 33070
_diffrn_reflns_point_group_measured_fraction_full 0.974
_diffrn_reflns_point_group_measured_fraction_max 0.966
_diffrn_reflns_theta_full 25.242
_diffrn_reflns_theta_max 25.317
_diffrn_reflns_theta_min 2.706
_exptl_absorpt_coefficient_mu 2.471
_exptl_absorpt_correction_T_max 0.8865
_exptl_absorpt_correction_T_min 0.2926
_exptl_absorpt_correction_type multi-scan
_exptl_absorpt_process_details 'SADABS, 2003'
_exptl_crystal_colour black
_exptl_crystal_density_diffrn 2.035
_exptl_crystal_density_method 'not measured'
_exptl_crystal_description prism
_exptl_crystal_F_000 2256
_exptl_crystal_size_max 0.66
_exptl_crystal_size_mid 0.21
_exptl_crystal_size_min 0.05
_refine_diff_density_max 1.387
_refine_diff_density_min -1.809
_refine_diff_density_rms 0.234
_refine_ls_extinction_coef 0.00128(15)
_refine_ls_extinction_expression Fc^*^=kFc[1+0.001xFc^2^\l^3^/sin(2\q)]^-1/4^
_refine_ls_extinction_method 'SHELXL-2014/7 (Sheldrick 2014)'
_refine_ls_goodness_of_fit_ref 0.966
_refine_ls_hydrogen_treatment constr
_refine_ls_matrix_type full
_refine_ls_number_parameters 949
_refine_ls_number_reflns 13506
_refine_ls_number_restraints 1002
_refine_ls_restrained_S_all 0.937
_refine_ls_R_factor_all 0.1851
_refine_ls_R_factor_gt 0.0805
_refine_ls_shift/su_max 0.001
_refine_ls_shift/su_mean 0.000
_refine_ls_structure_factor_coef Fsqd
_refine_ls_weighting_details 'w=1/[\s^2^(Fo^2^)+(0.0830P)^2^] where P=(Fo^2^+2Fc^2^)/3'
_refine_ls_weighting_scheme calc
_refine_ls_wR_factor_gt 0.1636
_refine_ls_wR_factor_ref 0.2098
_reflns_Friedel_coverage 0.000
_reflns_number_gt 6386
_reflns_number_total 13506
_reflns_threshold_expression 'I > 2\s(I)'
_cod_data_source_file c5dt00546a2.cif
_cod_data_source_block 2
_cod_depositor_comments 'Adding full bibliography for 7034201--7034204.cif.'
_cod_database_code 7034202
_shelx_space_group_comment
;
The symmetry employed for this shelxl refinement is uniquely defined
by the following loop, which should always be used as a source of
symmetry information in preference to the above space-group names.
They are only intended as comments.
;
_shelx_estimated_absorpt_t_max 0.886
_shelx_estimated_absorpt_t_min 0.292
_shelx_shelxl_version_number 2014/7

loop_
_space_group_symop_operation_xyz
'x, y, z'
'-x, -y, -z'

loop_
_atom_site_label
_atom_site_type_symbol
_atom_site_fract_x
_atom_site_fract_y
_atom_site_fract_z
_atom_site_U_iso_or_equiv
_atom_site_adp_type
_atom_site_occupancy
_atom_site_site_symmetry_order
_atom_site_calc_flag
_atom_site_refinement_flags_posn
_atom_site_refinement_flags_adp
_atom_site_refinement_flags_occupancy
Te1 Te 0.76158(8) 0.09373(8) 0.29047(5) 0.0381(3) Uani 1 1 d . U .
Te2 Te 1.10166(8) -0.12994(8) 0.47274(5) 0.0391(3) Uani 1 1 d . U .
Ru1 Ru 0.63534(10) 0.27985(10) 0.22340(6) 0.0338(4) Uani 1 1 d . U .
Ru2 Ru 0.75526(10) 0.08249(10) 0.17349(6) 0.0345(4) Uani 1 1 d . U .
Ru3 Ru 0.94905(10) 0.04504(10) 0.21049(7) 0.0441(4) Uani 1 1 d . U .
Ru4 Ru 0.82816(10) 0.24798(10) 0.26058(6) 0.0345(4) Uani 1 1 d . U .
Ru5 Ru 0.83314(10) 0.24441(10) 0.13644(6) 0.0336(4) Uani 1 1 d . U .
Ru6 Ru 0.88516(10) -0.00232(10) 0.46257(6) 0.0372(4) Uani 1 1 d . U .
Ru7 Ru 1.04987(10) 0.08090(10) 0.42171(6) 0.0364(4) Uani 1 1 d . U .
Cu1 Cu 0.91658(17) 0.10140(18) 0.34975(10) 0.0555(6) Uani 1 1 d . U .
O1 O 0.4669(10) 0.3184(11) 0.3398(6) 0.089(5) Uani 1 1 d . U .
O2 O 0.4799(10) 0.5028(10) 0.1701(6) 0.074(4) Uani 1 1 d . U .
O3 O 0.5100(9) 0.2145(9) 0.1677(6) 0.069(4) Uani 1 1 d . U .
O4 O 0.7416(9) 0.0817(9) 0.0437(5) 0.058(3) Uani 1 1 d . U .
O5 O 0.6858(9) -0.0946(9) 0.2177(5) 0.054(3) Uani 1 1 d . U .
O6 O 0.9831(8) -0.1237(9) 0.1369(6) 0.060(3) Uani 1 1 d . U .
O7 O 1.1002(10) -0.1513(10) 0.2876(6) 0.079(4) Uani 1 1 d . U .
O8 O 1.1450(9) 0.0651(9) 0.1286(6) 0.077(4) Uani 1 1 d . U .
O9 O 1.0468(9) 0.2501(9) 0.2377(5) 0.060(3) Uani 1 1 d . U .
O10 O 0.7289(9) 0.3523(10) 0.3787(5) 0.060(3) Uani 1 1 d . U .
O11 O 0.7228(8) 0.4744(8) 0.1962(5) 0.049(3) Uani 1 1 d . U .
O12 O 0.9881(10) 0.3489(10) 0.0966(5) 0.067(4) Uani 1 1 d . U .
O13 O 0.6629(10) 0.4160(10) 0.0588(5) 0.074(4) Uani 1 1 d . U .
O14 O 0.9584(11) 0.1113(10) 0.0293(6) 0.082(5) Uani 1 1 d . U .
O15 O 0.9681(9) 0.3180(9) 0.3747(5) 0.055(3) Uani 1 1 d . U .
O16 O 1.1950(11) 0.0128(10) 0.3031(6) 0.077(4) Uani 1 1 d . U .
O17 O 0.6566(9) 0.1669(9) 0.4463(6) 0.063(4) Uani 1 1 d . U .
O18 O 0.8969(10) -0.1564(10) 0.3873(6) 0.068(4) Uani 1 1 d . U .
O19 O 0.7600(10) -0.1044(11) 0.5600(5) 0.076(4) Uani 1 1 d . U .
C1 C 0.5281(13) 0.3079(13) 0.2969(8) 0.047(4) Uani 1 1 d . U .
C2 C 0.5419(13) 0.4152(14) 0.1892(8) 0.049(4) Uani 1 1 d . U .
C3 C 0.5883(12) 0.2052(12) 0.1814(7) 0.039(3) Uani 1 1 d . U .
C4 C 0.7500(12) 0.0825(13) 0.0922(8) 0.046(4) Uani 1 1 d . U .
C5 C 0.7140(12) -0.0282(12) 0.2033(7) 0.038(4) Uani 1 1 d . U .
C6 C 0.9387(12) -0.0442(13) 0.1612(8) 0.044(3) Uani 1 1 d . U .
C7 C 1.0376(13) -0.0739(13) 0.2611(8) 0.048(4) Uani 1 1 d . U .
C8 C 1.0701(14) 0.0612(14) 0.1620(9) 0.058(4) Uani 1 1 d . U .
C9 C 0.9638(13) 0.2464(12) 0.2478(7) 0.043(4) Uani 1 1 d . U .
C10 C 0.7702(13) 0.3059(13) 0.3344(8) 0.040(3) Uani 1 1 d . U .
C11 C 0.7538(12) 0.3819(13) 0.2103(7) 0.040(3) Uani 1 1 d . U .
C12 C 0.9314(13) 0.3119(12) 0.1144(7) 0.039(4) Uani 1 1 d . U .
C13 C 0.7233(13) 0.3504(13) 0.0896(7) 0.043(4) Uani 1 1 d . U .
C14 C 0.9077(13) 0.1560(13) 0.0713(8) 0.048(4) Uani 1 1 d . U .
C15 C 0.9986(12) 0.2286(13) 0.3905(7) 0.040(4) Uani 1 1 d . U .
C16 C 1.1381(13) 0.0384(13) 0.3463(8) 0.042(4) Uani 1 1 d . U .
C17 C 0.7437(14) 0.1051(13) 0.4496(8) 0.044(4) Uani 1 1 d . U .
C18 C 0.8919(13) -0.0949(13) 0.4145(8) 0.045(4) Uani 1 1 d . U .
C19 C 0.8283(13) -0.0722(14) 0.5427(7) 0.052(4) Uani 1 1 d . U .
P2 P 0.6327(3) -0.2904(3) 0.3676(2) 0.0406(11) Uani 1 1 d . U .
C44 C 0.6349(14) -0.3784(13) 0.4381(8) 0.044(4) Uani 1 1 d . U .
C45 C 0.7256(17) -0.4745(15) 0.4490(9) 0.080(6) Uani 1 1 d . U .
H45 H 0.7899 -0.4968 0.4187 0.096 Uiso 1 1 calc R . .
C46 C 0.722(2) -0.5383(17) 0.5041(10) 0.100(7) Uani 1 1 d . U .
H46 H 0.7866 -0.6024 0.5137 0.120 Uiso 1 1 calc R . .
C47 C 0.6267(19) -0.5095(18) 0.5453(10) 0.086(6) Uani 1 1 d . U .
H47 H 0.6223 -0.5596 0.5804 0.103 Uiso 1 1 calc R . .
C48 C 0.542(2) -0.4159(19) 0.5378(10) 0.098(7) Uani 1 1 d . U .
H48 H 0.4786 -0.3938 0.5685 0.118 Uiso 1 1 calc R . .
C49 C 0.5477(18) -0.3479(19) 0.4825(10) 0.103(8) Uani 1 1 d . U .
H49 H 0.4873 -0.2779 0.4766 0.123 Uiso 1 1 calc R . .
C50 C 0.5863(12) -0.1564(12) 0.3849(8) 0.041(3) Uani 1 1 d . U .
C51 C 0.6267(12) -0.1444(13) 0.4295(7) 0.044(4) Uani 1 1 d . U .
H51 H 0.6739 -0.2071 0.4529 0.052 Uiso 1 1 calc R . .
C52 C 0.5995(13) -0.0407(13) 0.4414(8) 0.049(4) Uani 1 1 d . U .
H52 H 0.6258 -0.0322 0.4733 0.059 Uiso 1 1 calc R . .
C53 C 0.5337(13) 0.0483(14) 0.4056(8) 0.052(4) Uani 1 1 d . U .
H53 H 0.5147 0.1191 0.4131 0.062 Uiso 1 1 calc R . .
C54 C 0.4953(14) 0.0382(14) 0.3601(8) 0.056(4) Uani 1 1 d . U .
H54 H 0.4509 0.1008 0.3354 0.068 Uiso 1 1 calc R . .
C55 C 0.5225(12) -0.0684(13) 0.3497(8) 0.049(4) Uani 1 1 d . U .
H55 H 0.4958 -0.0773 0.3181 0.059 Uiso 1 1 calc R . .
C56 C 0.5367(12) -0.2834(12) 0.3260(7) 0.039(3) Uani 1 1 d . U .
C57 C 0.4283(14) -0.2477(16) 0.3531(9) 0.068(5) Uani 1 1 d . U .
H57 H 0.4055 -0.2265 0.3930 0.081 Uiso 1 1 calc R . .
C58 C 0.3533(14) -0.2424(15) 0.3235(9) 0.066(5) Uani 1 1 d . U .
H58 H 0.2786 -0.2179 0.3423 0.079 Uiso 1 1 calc R . .
C59 C 0.3894(14) -0.2741(14) 0.2644(8) 0.063(5) Uani 1 1 d . U .
H59 H 0.3386 -0.2737 0.2440 0.076 Uiso 1 1 calc R . .
C60 C 0.4945(14) -0.3051(15) 0.2358(9) 0.066(5) Uani 1 1 d . U .
H60 H 0.5176 -0.3223 0.1949 0.079 Uiso 1 1 calc R . .
C61 C 0.5649(14) -0.3104(15) 0.2685(8) 0.066(5) Uani 1 1 d . U .
H61 H 0.6396 -0.3348 0.2496 0.080 Uiso 1 1 calc R . .
C62 C 0.7650(12) -0.3368(12) 0.3232(7) 0.039(3) Uani 1 1 d . U .
C63 C 0.8164(13) -0.4377(13) 0.3010(8) 0.053(4) Uani 1 1 d . U .
H63 H 0.7800 -0.4817 0.3100 0.064 Uiso 1 1 calc R . .
C64 C 0.9245(13) -0.4748(13) 0.2645(7) 0.050(4) Uani 1 1 d . U .
H64 H 0.9587 -0.5400 0.2462 0.060 Uiso 1 1 calc R . .
C65 C 0.9765(14) -0.4102(13) 0.2572(8) 0.056(5) Uani 1 1 d . U .
H65 H 1.0498 -0.4358 0.2358 0.067 Uiso 1 1 calc R . .
C66 C 0.9292(13) -0.3147(15) 0.2786(8) 0.064(5) Uani 1 1 d . U .
H66 H 0.9673 -0.2725 0.2707 0.076 Uiso 1 1 calc R . .
C67 C 0.8219(13) -0.2763(13) 0.3130(8) 0.051(5) Uani 1 1 d . U .
H67 H 0.7887 -0.2090 0.3291 0.062 Uiso 1 1 calc R . .
P1 P 0.3560(3) 0.2749(3) 0.01827(18) 0.0300(10) Uani 1 1 d . U .
C20 C 0.2716(11) 0.3986(11) 0.0510(7) 0.033(3) Uani 1 1 d . U .
C21 C 0.2999(12) 0.4122(12) 0.1008(7) 0.042(4) Uani 1 1 d . U .
H21 H 0.3611 0.3556 0.1183 0.050 Uiso 1 1 calc R . .
C22 C 0.2359(13) 0.5126(13) 0.1257(8) 0.054(4) Uani 1 1 d . U .
H22 H 0.2555 0.5237 0.1595 0.065 Uiso 1 1 calc R . .
C23 C 0.1451(13) 0.5943(14) 0.1010(8) 0.052(4) Uani 1 1 d . U .
H23 H 0.1027 0.6616 0.1174 0.063 Uiso 1 1 calc R . .
C24 C 0.1176(13) 0.5760(13) 0.0523(8) 0.057(5) Uani 1 1 d . U .
H24 H 0.0543 0.6310 0.0360 0.068 Uiso 1 1 calc R . .
C25 C 0.1797(12) 0.4799(12) 0.0263(8) 0.046(4) Uani 1 1 d . U .
H25 H 0.1600 0.4696 -0.0077 0.055 Uiso 1 1 calc R . .
C26 C 0.2846(11) 0.2597(11) -0.0302(7) 0.031(3) Uani 1 1 d . U .
C27 C 0.2363(11) 0.1917(12) -0.0118(7) 0.037(4) Uani 1 1 d . U .
H27 H 0.2443 0.1480 0.0269 0.044 Uiso 1 1 calc R . .
C28 C 0.1760(12) 0.1865(13) -0.0495(8) 0.046(4) Uani 1 1 d . U .
H28 H 0.1429 0.1393 -0.0362 0.055 Uiso 1 1 calc R . .
C29 C 0.1641(12) 0.2483(13) -0.1051(8) 0.047(4) Uani 1 1 d . U .
H29 H 0.1234 0.2439 -0.1307 0.056 Uiso 1 1 calc R . .
C30 C 0.2118(12) 0.3184(13) -0.1243(8) 0.049(4) Uani 1 1 d . U .
H30 H 0.2035 0.3612 -0.1633 0.059 Uiso 1 1 calc R . .
C31 C 0.2702(11) 0.3263(12) -0.0880(7) 0.041(4) Uani 1 1 d . U .
H31 H 0.3009 0.3756 -0.1010 0.049 Uiso 1 1 calc R . .
C32 C 0.4825(11) 0.2717(11) -0.0259(6) 0.031(3) Uani 1 1 d . U .
C33 C 0.5410(12) 0.1975(12) -0.0691(7) 0.038(4) Uani 1 1 d . U .
H33 H 0.5112 0.1557 -0.0772 0.046 Uiso 1 1 calc R . .
C34 C 0.6412(12) 0.1865(13) -0.0992(7) 0.047(4) Uani 1 1 d . U .
H34 H 0.6822 0.1353 -0.1279 0.057 Uiso 1 1 calc R . .
C35 C 0.6830(13) 0.2466(13) -0.0892(7) 0.043(4) Uani 1 1 d . U .
H35 H 0.7534 0.2370 -0.1107 0.052 Uiso 1 1 calc R . .
C36 C 0.6271(12) 0.3210(13) -0.0490(7) 0.045(4) Uani 1 1 d . U .
H36 H 0.6562 0.3652 -0.0433 0.054 Uiso 1 1 calc R . .
C37 C 0.5268(12) 0.3309(12) -0.0165(7) 0.039(4) Uani 1 1 d . U .
H37 H 0.4882 0.3804 0.0131 0.047 Uiso 1 1 calc R . .
C38 C 0.3899(11) 0.1636(11) 0.0773(6) 0.027(3) Uani 1 1 d . U .
C39 C 0.4928(12) 0.0757(12) 0.0772(7) 0.039(4) Uani 1 1 d . U .
H39 H 0.5497 0.0740 0.0439 0.047 Uiso 1 1 calc R . .
C40 C 0.5151(13) -0.0075(13) 0.1228(7) 0.045(4) Uani 1 1 d . U .
H40 H 0.5862 -0.0678 0.1207 0.054 Uiso 1 1 calc R . .
C41 C 0.4364(14) -0.0055(14) 0.1715(8) 0.053(4) Uani 1 1 d . U .
H41 H 0.4539 -0.0643 0.2038 0.064 Uiso 1 1 calc R . .
C42 C 0.3317(14) 0.0794(13) 0.1757(8) 0.056(5) Uani 1 1 d . U .
H42 H 0.2767 0.0794 0.2099 0.067 Uiso 1 1 calc R . .
C43 C 0.3095(13) 0.1631(13) 0.1295(7) 0.044(4) Uani 1 1 d . U .
H43 H 0.2382 0.2232 0.1321 0.053 Uiso 1 1 calc R . .
O20 O 1.2348(12) 0.4321(13) 0.2928(9) 0.119(5) Uani 1 1 d . U .
C68 C 1.224(2) 0.587(2) 0.3087(14) 0.163(11) Uani 1 1 d . U .
H68A H 1.2066 0.6375 0.3373 0.245 Uiso 1 1 calc R . .
H68B H 1.3010 0.5605 0.2892 0.245 Uiso 1 1 calc R . .
H68C H 1.1769 0.6247 0.2772 0.245 Uiso 1 1 calc R . .
C69 C 1.206(2) 0.497(2) 0.3413(15) 0.147(10) Uani 1 1 d . U .
H69A H 1.1279 0.5212 0.3609 0.177 Uiso 1 1 calc R . .
H69B H 1.2531 0.4564 0.3730 0.177 Uiso 1 1 calc R . .
C70 C 1.228(2) 0.3308(19) 0.3216(13) 0.117(8) Uani 1 1 d . U .
H70A H 1.2770 0.2913 0.3524 0.141 Uiso 1 1 calc R . .
H70B H 1.1517 0.3476 0.3422 0.141 Uiso 1 1 calc R . .
C71 C 1.259(2) 0.2672(18) 0.2744(12) 0.120(9) Uani 1 1 d . U .
H71A H 1.2557 0.1989 0.2916 0.180 Uiso 1 1 calc R . .
H71B H 1.2099 0.3071 0.2442 0.180 Uiso 1 1 calc R . .
H71C H 1.3346 0.2511 0.2543 0.180 Uiso 1 1 calc R . .
O21 O 0.978(5) 0.475(6) 0.468(3) 0.187(19) Uiso 0.5 1 d . U P
C72 C 0.931(6) 0.582(7) 0.467(3) 0.15(2) Uiso 0.5 1 d . U P
C73 C 0.975(5) 0.613(5) 0.498(3) 0.144(19) Uiso 0.6 1 d . U P
C74 C 1.064(10) 0.490(11) 0.477(6) 0.22(5) Uiso 0.4 1 d . U P
C75 C 1.128(6) 0.356(6) 0.486(3) 0.17(3) Uiso 0.5 1 d . U P

loop_
_atom_site_aniso_label
_atom_site_aniso_U_11
_atom_site_aniso_U_22
_atom_site_aniso_U_33
_atom_site_aniso_U_23
_atom_site_aniso_U_13
_atom_site_aniso_U_12
Te1 0.0269(7) 0.0415(7) 0.0448(7) 0.0085(5) -0.0141(5) -0.0170(6)
Te2 0.0239(6) 0.0388(7) 0.0435(7) 0.0013(5) -0.0041(5) -0.0092(5)
Ru1 0.0156(7) 0.0335(8) 0.0426(9) -0.0045(6) -0.0083(6) -0.0025(6)
Ru2 0.0190(8) 0.0305(8) 0.0477(9) -0.0037(6) -0.0071(6) -0.0065(6)
Ru3 0.0143(8) 0.0277(8) 0.0810(11) 0.0003(7) -0.0135(7) -0.0030(6)
Ru4 0.0247(8) 0.0355(8) 0.0414(9) 0.0031(6) -0.0124(6) -0.0126(7)
Ru5 0.0205(8) 0.0322(8) 0.0393(8) -0.0014(6) -0.0037(6) -0.0073(6)
Ru6 0.0248(8) 0.0429(9) 0.0403(9) 0.0056(6) -0.0106(6) -0.0149(7)
Ru7 0.0237(8) 0.0402(8) 0.0388(9) 0.0054(6) -0.0061(6) -0.0137(7)
Cu1 0.0397(14) 0.0680(15) 0.0583(15) 0.0205(12) -0.0243(11) -0.0286(13)
O1 0.044(8) 0.097(11) 0.065(7) -0.013(7) 0.024(6) -0.001(8)
O2 0.050(8) 0.055(6) 0.081(9) -0.003(6) -0.009(7) -0.001(6)
O3 0.018(6) 0.058(8) 0.124(11) -0.046(7) -0.028(6) 0.010(5)
O4 0.069(9) 0.058(8) 0.055(6) -0.001(5) -0.013(6) -0.035(7)
O5 0.046(8) 0.048(6) 0.078(8) -0.004(6) -0.015(6) -0.029(6)
O6 0.019(6) 0.042(6) 0.106(9) -0.019(6) -0.009(6) 0.000(5)
O7 0.040(7) 0.057(7) 0.110(10) 0.019(7) -0.027(7) -0.005(6)
O8 0.031(7) 0.060(8) 0.120(10) -0.004(7) 0.010(7) -0.020(6)
O9 0.034(6) 0.068(8) 0.082(9) -0.001(7) -0.017(6) -0.027(6)
O10 0.047(8) 0.082(8) 0.061(7) -0.020(6) 0.000(6) -0.035(7)
O11 0.045(7) 0.036(5) 0.060(7) 0.002(5) -0.022(6) -0.012(5)
O12 0.060(8) 0.083(9) 0.075(9) 0.007(7) -0.006(7) -0.055(8)
O13 0.059(8) 0.080(8) 0.053(8) 0.019(6) -0.022(6) -0.015(7)
O14 0.086(10) 0.082(9) 0.079(8) -0.043(7) 0.035(7) -0.048(8)
O15 0.053(8) 0.041(5) 0.058(8) 0.007(5) -0.013(6) -0.015(6)
O16 0.075(9) 0.068(9) 0.058(7) -0.012(6) 0.027(6) -0.026(8)
O17 0.023(6) 0.059(7) 0.090(10) -0.001(6) -0.017(6) -0.006(5)
O18 0.069(9) 0.068(8) 0.073(8) -0.010(6) -0.018(7) -0.034(7)
O19 0.058(8) 0.126(11) 0.059(8) 0.035(7) -0.028(6) -0.066(9)
C1 0.019(7) 0.062(9) 0.047(6) -0.013(6) -0.001(5) -0.006(6)
C2 0.033(8) 0.043(6) 0.060(9) -0.006(5) -0.009(6) -0.008(5)
C3 0.021(5) 0.035(6) 0.048(7) -0.010(5) -0.008(5) 0.000(5)
C4 0.020(8) 0.048(9) 0.058(6) -0.010(5) -0.008(5) -0.004(7)
C5 0.017(7) 0.030(6) 0.059(8) -0.009(5) -0.006(6) -0.004(6)
C6 0.012(6) 0.036(6) 0.071(8) 0.000(5) -0.010(5) -0.003(5)
C7 0.025(7) 0.033(7) 0.073(8) -0.005(6) -0.011(6) -0.003(6)
C8 0.025(6) 0.053(9) 0.089(9) -0.002(7) -0.008(6) -0.015(6)
C9 0.029(6) 0.042(8) 0.055(8) 0.002(6) -0.013(5) -0.016(6)
C10 0.034(8) 0.047(7) 0.043(6) 0.006(5) -0.013(5) -0.024(6)
C11 0.033(7) 0.036(5) 0.044(6) 0.000(4) -0.014(5) -0.009(5)
C12 0.030(7) 0.041(8) 0.044(8) -0.003(6) -0.005(6) -0.016(6)
C13 0.041(7) 0.047(7) 0.038(7) 0.007(5) -0.010(5) -0.020(6)
C14 0.028(8) 0.052(8) 0.061(7) -0.016(6) -0.004(5) -0.015(6)
C15 0.026(8) 0.041(5) 0.046(9) 0.003(5) -0.004(7) -0.015(5)
C16 0.030(7) 0.044(8) 0.041(7) -0.001(6) -0.002(5) -0.012(6)
C17 0.028(6) 0.041(7) 0.064(9) 0.003(6) -0.015(5) -0.016(5)
C18 0.042(9) 0.044(7) 0.047(7) 0.010(5) -0.019(6) -0.019(7)
C19 0.032(8) 0.069(10) 0.051(7) 0.012(6) -0.014(6) -0.027(8)
P2 0.022(2) 0.039(3) 0.050(3) -0.010(2) 0.000(2) -0.007(2)
C44 0.040(8) 0.042(7) 0.054(6) -0.009(5) -0.012(5) -0.017(6)
C45 0.066(9) 0.058(9) 0.076(10) 0.003(7) -0.009(7) -0.004(7)
C46 0.102(13) 0.070(10) 0.080(11) 0.008(8) -0.010(8) -0.013(10)
C47 0.105(13) 0.076(12) 0.074(11) -0.007(9) -0.005(9) -0.046(9)
C48 0.099(13) 0.094(12) 0.078(10) 0.001(9) 0.003(9) -0.041(10)
C49 0.068(10) 0.098(11) 0.080(9) 0.008(8) 0.010(8) -0.010(9)
C50 0.017(7) 0.040(5) 0.052(8) -0.013(5) 0.007(6) -0.007(5)
C51 0.028(9) 0.042(7) 0.054(8) -0.010(6) 0.005(6) -0.014(6)
C52 0.035(9) 0.047(7) 0.063(9) -0.013(6) 0.006(7) -0.021(7)
C53 0.033(10) 0.047(7) 0.063(10) -0.010(6) 0.011(7) -0.017(7)
C54 0.036(10) 0.045(7) 0.072(10) -0.009(6) 0.001(8) -0.010(7)
C55 0.030(9) 0.044(6) 0.057(9) -0.010(6) 0.002(7) -0.007(6)
C56 0.018(6) 0.043(9) 0.046(7) -0.007(6) 0.001(5) -0.009(6)
C57 0.025(7) 0.106(15) 0.059(9) -0.020(9) 0.007(6) -0.024(7)
C58 0.028(8) 0.088(14) 0.068(9) -0.018(9) 0.001(6) -0.018(8)
C59 0.034(8) 0.074(13) 0.064(9) -0.009(8) -0.007(6) -0.011(8)
C60 0.031(8) 0.097(15) 0.056(8) -0.024(8) -0.006(6) -0.013(9)
C61 0.024(8) 0.102(15) 0.058(8) -0.030(8) 0.002(6) -0.013(8)
C62 0.017(5) 0.036(7) 0.048(8) -0.007(6) -0.002(5) -0.003(5)
C63 0.033(7) 0.040(7) 0.069(11) -0.012(7) -0.007(7) 0.000(6)
C64 0.028(7) 0.046(8) 0.056(10) -0.018(7) -0.008(7) 0.004(6)
C65 0.026(8) 0.053(9) 0.071(11) -0.016(8) -0.009(7) -0.001(7)
C66 0.029(8) 0.067(9) 0.090(13) -0.031(9) 0.011(8) -0.018(7)
C67 0.029(7) 0.049(8) 0.068(11) -0.019(8) 0.006(7) -0.015(6)
P1 0.009(2) 0.030(2) 0.041(2) -0.0045(18) 0.0013(17) -0.0038(18)
C20 0.006(6) 0.036(6) 0.046(7) -0.008(5) 0.008(5) -0.006(4)
C21 0.019(7) 0.045(7) 0.049(8) -0.010(6) 0.003(6) -0.008(6)
C22 0.025(8) 0.054(8) 0.073(9) -0.024(7) 0.004(7) -0.009(6)
C23 0.021(8) 0.053(8) 0.065(10) -0.017(7) 0.013(6) -0.008(6)
C24 0.015(8) 0.050(8) 0.076(10) -0.019(7) 0.001(7) 0.008(6)
C25 0.014(7) 0.048(7) 0.054(9) -0.008(6) 0.002(6) -0.001(5)
C26 0.010(7) 0.029(7) 0.043(6) -0.010(5) 0.000(5) -0.001(6)
C27 0.019(8) 0.038(8) 0.047(7) -0.014(6) 0.003(6) -0.009(7)
C28 0.020(8) 0.056(9) 0.057(8) -0.026(6) 0.005(6) -0.012(7)
C29 0.009(7) 0.057(9) 0.055(8) -0.025(6) 0.004(6) 0.001(7)
C30 0.014(8) 0.059(9) 0.053(8) -0.017(6) 0.001(6) 0.000(7)
C31 0.017(8) 0.046(8) 0.046(7) 0.000(6) -0.002(6) -0.009(7)
C32 0.015(5) 0.035(7) 0.036(7) 0.002(5) 0.000(5) -0.010(5)
C33 0.018(6) 0.047(8) 0.044(8) -0.006(6) -0.001(5) -0.012(6)
C34 0.023(7) 0.063(9) 0.049(9) -0.013(8) 0.010(6) -0.020(7)
C35 0.021(7) 0.056(9) 0.046(9) 0.000(7) 0.003(6) -0.019(7)
C36 0.022(7) 0.058(9) 0.051(9) -0.005(7) 0.002(6) -0.019(7)
C37 0.022(7) 0.049(8) 0.045(8) -0.008(7) 0.002(6) -0.019(6)
C38 0.020(6) 0.025(5) 0.038(6) -0.004(4) -0.009(4) -0.011(5)
C39 0.024(6) 0.039(7) 0.050(8) -0.001(5) -0.014(5) -0.009(5)
C40 0.036(8) 0.039(7) 0.052(8) 0.000(6) -0.021(6) -0.008(6)
C41 0.054(8) 0.046(8) 0.054(9) 0.002(6) -0.016(6) -0.020(7)
C42 0.049(8) 0.055(8) 0.051(8) 0.012(6) -0.007(6) -0.023(7)
C43 0.032(7) 0.044(8) 0.048(7) 0.001(5) -0.004(5) -0.015(6)
O20 0.072(11) 0.101(11) 0.202(16) -0.032(9) -0.037(11) -0.041(9)
C68 0.15(3) 0.113(16) 0.26(3) -0.033(16) -0.06(2) -0.069(17)
C69 0.13(2) 0.110(16) 0.22(2) -0.044(13) -0.048(15) -0.055(16)
C70 0.099(19) 0.110(13) 0.170(18) -0.035(11) -0.040(14) -0.053(13)
C71 0.13(2) 0.100(15) 0.15(2) -0.019(13) -0.054(16) -0.049(15)

loop_
_atom_type_symbol
_atom_type_description
_atom_type_scat_dispersion_real
_atom_type_scat_dispersion_imag
_atom_type_scat_source
C C 0.0030 0.0020 'International Tables Vol C Tables 4.2.6.8 and 6.1.1.4'
H H 0.0000 0.0000 'International Tables Vol C Tables 4.2.6.8 and 6.1.1.4'
Cu Cu 0.3200 1.2650 'International Tables Vol C Tables 4.2.6.8 and 6.1.1.4'
O O 0.0110 0.0060 'International Tables Vol C Tables 4.2.6.8 and 6.1.1.4'
P P 0.1020 0.0940 'International Tables Vol C Tables 4.2.6.8 and 6.1.1.4'
Ru Ru -1.2590 0.8360 'International Tables Vol C Tables 4.2.6.8 and 6.1.1.4'
Te Te -0.5310 1.6750 'International Tables Vol C Tables 4.2.6.8 and 6.1.1.4'

loop_
_geom_angle_atom_site_label_1
_geom_angle_atom_site_label_2
_geom_angle_atom_site_label_3
_geom_angle
_geom_angle_site_symmetry_1
_geom_angle_site_symmetry_3
Ru1 Te1 Ru2 61.93(4) . .
Ru1 Te1 Cu1 117.30(6) . .
Ru2 Te1 Cu1 135.00(6) . .
Ru3 Te1 Ru1 96.63(5) . .
Ru3 Te1 Ru2 63.50(5) . .
Ru3 Te1 Ru4 64.80(4) . .
Ru3 Te1 Cu1 72.44(6) . .
Ru4 Te1 Ru1 64.02(4) . .
Ru4 Te1 Ru2 95.90(5) . .
Ru4 Te1 Cu1 55.43(5) . .
Ru6 Te2 Ru6 96.25(5) . 2_756
Ru6 Te2 Ru7 65.60(4) . .
Ru6 Te2 Ru7 61.63(4) . 2_756
Ru6 Te2 Ru7 61.62(4) 2_756 .
Ru6 Te2 Ru7 65.56(4) 2_756 2_756
Ru7 Te2 Ru7 96.53(5) . 2_756
Te1 Ru1 Ru2 59.12(4) . .
Te1 Ru1 Ru4 57.24(4) . .
Te1 Ru1 Ru5 86.43(5) . .
Ru2 Ru1 Ru4 90.19(5) . .
Ru2 Ru1 Ru5 61.10(4) . .
Ru4 Ru1 Ru5 58.77(4) . .
C1 Ru1 Te1 85.8(5) . .
C1 Ru1 Ru2 126.5(5) . .
C1 Ru1 Ru4 103.9(5) . .
C1 Ru1 Ru5 162.4(5) . .
C1 Ru1 C3 101.3(6) . .
C2 Ru1 Te1 171.1(5) . .
C2 Ru1 Ru2 129.6(5) . .
C2 Ru1 Ru4 120.2(5) . .
C2 Ru1 Ru5 99.3(5) . .
C2 Ru1 C1 86.8(7) . .
C2 Ru1 C3 92.1(7) . .
C3 Ru1 Te1 94.2(4) . .
C3 Ru1 Ru2 49.4(4) . .
C3 Ru1 Ru4 139.6(4) . .
C3 Ru1 Ru5 95.0(4) . .
Te1 Ru2 Ru1 58.95(4) . .
Te1 Ru2 Ru3 57.40(4) . .
Te1 Ru2 Ru5 86.13(5) . .
Ru1 Ru2 Ru3 91.12(5) . .
Ru1 Ru2 Ru5 60.72(4) . .
Ru3 Ru2 Ru5 59.94(4) . .
C3 Ru2 Te1 90.8(4) . .
C3 Ru2 Ru1 45.1(4) . .
C3 Ru2 Ru3 136.2(4) . .
C3 Ru2 Ru5 91.6(4) . .
C3 Ru2 C6 177.0(6) . .
C4 Ru2 Te1 176.9(5) . .
C4 Ru2 Ru1 118.4(5) . .
C4 Ru2 Ru3 122.1(5) . .
C4 Ru2 Ru5 91.1(5) . .
C4 Ru2 C3 87.9(6) . .
C4 Ru2 C6 90.8(6) . .
C5 Ru2 Te1 89.3(5) . .
C5 Ru2 Ru1 119.5(4) . .
C5 Ru2 Ru3 114.6(5) . .
C5 Ru2 Ru5 174.3(5) . .
C5 Ru2 C3 91.9(6) . .
C5 Ru2 C4 93.5(7) . .
C5 Ru2 C6 90.8(6) . .
C6 Ru2 Te1 90.3(4) . .
C6 Ru2 Ru1 133.8(4) . .
C6 Ru2 Ru3 43.0(4) . .
C6 Ru2 Ru5 85.8(4) . .
Te1 Ru3 Ru2 59.10(4) . .
Te1 Ru3 Ru4 57.60(4) . .
Te1 Ru3 Ru5 87.55(5) . .
Ru2 Ru3 Ru4 89.25(5) . .
Ru2 Ru3 Ru5 60.79(4) . .
Ru5 Ru3 Ru4 58.85(4) . .
C6 Ru3 Te1 100.4(4) . .
C6 Ru3 Ru2 53.9(4) . .
C6 Ru3 Ru4 142.7(4) . .
C6 Ru3 Ru5 93.6(5) . .
C7 Ru3 Te1 95.9(5) . .
C7 Ru3 Ru2 128.6(5) . .
C7 Ru3 Ru4 115.8(5) . .
C7 Ru3 Ru5 170.4(5) . .
C7 Ru3 C6 94.6(7) . .
C7 Ru3 C8 92.2(7) . .
C8 Ru3 Te1 158.2(5) . .
C8 Ru3 Ru2 128.3(6) . .
C8 Ru3 Ru4 100.7(5) . .
C8 Ru3 Ru5 81.5(5) . .
C8 Ru3 C6 99.1(7) . .
Te1 Ru4 Ru1 58.75(4) . .
Te1 Ru4 Ru3 57.60(4) . .
Te1 Ru4 Ru5 88.53(5) . .
Ru1 Ru4 Ru3 89.43(5) . .
Ru5 Ru4 Ru1 60.88(4) . .
Ru5 Ru4 Ru3 60.48(5) . .
Cu1 Ru4 Te1 66.85(6) . .
Cu1 Ru4 Ru1 123.16(6) . .
Cu1 Ru4 Ru3 74.14(7) . .
Cu1 Ru4 Ru5 134.60(8) . .
C9 Ru4 Te1 134.2(5) . .
C9 Ru4 Ru1 154.5(5) . .
C9 Ru4 Ru3 84.9(5) . .
C9 Ru4 Ru5 95.1(5) . .
C9 Ru4 Cu1 79.0(5) . .
C9 Ru4 C11 98.7(6) . .
C10 Ru4 Te1 97.6(4) . .
C10 Ru4 Ru1 101.5(5) . .
C10 Ru4 Ru3 142.2(5) . .
C10 Ru4 Ru5 154.7(5) . .
C10 Ru4 Cu1 69.6(5) . .
C10 Ru4 C9 98.0(7) . .
C10 Ru4 C11 95.9(6) . .
C11 Ru4 Te1 122.0(4) . .
C11 Ru4 Ru1 63.4(4) . .
C11 Ru4 Ru3 121.0(5) . .
C11 Ru4 Ru5 60.6(5) . .
C11 Ru4 Cu1 164.6(5) . .
Ru1 Ru5 Ru2 58.19(4) . .
Ru3 Ru5 Ru1 89.24(5) . .
Ru3 Ru5 Ru2 59.27(4) . .
Ru4 Ru5 Ru1 60.34(4) . .
Ru4 Ru5 Ru2 89.41(5) . .
Ru4 Ru5 Ru3 60.67(5) . .
C11 Ru5 Ru1 58.1(3) . .
C11 Ru5 Ru2 113.2(3) . .
C11 Ru5 Ru3 102.4(4) . .
C11 Ru5 Ru4 41.7(4) . .
C12 Ru5 Ru1 134.4(4) . .
C12 Ru5 Ru2 161.3(5) . .
C12 Ru5 Ru3 103.8(5) . .
C12 Ru5 Ru4 88.2(5) . .
C12 Ru5 C11 76.4(6) . .
C13 Ru5 Ru1 78.3(5) . .
C13 Ru5 Ru2 99.1(4) . .
C13 Ru5 Ru3 158.4(4) . .
C13 Ru5 Ru4 124.5(5) . .
C13 Ru5 C11 86.1(6) . .
C13 Ru5 C12 97.5(6) . .
C13 Ru5 C14 92.1(7) . .
C14 Ru5 Ru1 132.2(4) . .
C14 Ru5 Ru2 78.0(5) . .
C14 Ru5 Ru3 83.3(5) . .
C14 Ru5 Ru4 143.0(5) . .
C14 Ru5 C11 168.8(6) . .
C14 Ru5 C12 93.0(6) . .
Te2 Ru6 Te2 83.75(5) . 2_756
Te2 Ru6 Ru7 57.35(4) 2_756 .
Te2 Ru6 Ru7 57.33(4) . .
Te2 Ru6 Ru7 59.30(4) 2_756 2_756
Te2 Ru6 Ru7 59.35(4) . 2_756
Ru7 Ru6 Ru7 90.29(5) 2_756 .
Cu1 Ru6 Te2 97.03(6) . .
Cu1 Ru6 Te2 97.34(6) . 2_756
Cu1 Ru6 Ru7 56.13(5) . .
Cu1 Ru6 Ru7 146.42(7) . 2_756
C17 Ru6 Te2 90.3(5) . 2_756
C17 Ru6 Te2 169.8(4) . .
C17 Ru6 Ru7 112.5(4) . .
C17 Ru6 Ru7 124.0(5) . 2_756
C17 Ru6 Cu1 75.5(5) . .
C17 Ru6 C19 93.3(7) . .
C18 Ru6 Te2 173.6(5) . 2_756
C18 Ru6 Te2 91.1(5) . .
C18 Ru6 Ru7 121.0(5) . 2_756
C18 Ru6 Ru7 116.6(5) . .
C18 Ru6 Cu1 79.5(5) . .
C18 Ru6 C17 94.2(7) . .
C18 Ru6 C19 94.9(7) . .
C19 Ru6 Te2 94.8(5) . .
C19 Ru6 Te2 89.3(5) . 2_756
C19 Ru6 Ru7 46.2(5) . 2_756
C19 Ru6 Ru7 136.2(5) . .
C19 Ru6 Cu1 166.9(5) . .
Te2 Ru7 Te2 83.47(5) . 2_756
Te2 Ru7 Ru6 57.07(4) . .
Te2 Ru7 Ru6 57.10(4) 2_756 .
Te2 Ru7 Ru6 59.08(4) . 2_756
Te2 Ru7 Ru6 59.02(4) 2_756 2_756
Ru6 Ru7 Ru6 89.71(5) 2_756 .
Cu1 Ru7 Te2 97.29(6) . .
Cu1 Ru7 Te2 97.61(7) . 2_756
Cu1 Ru7 Ru6 56.74(5) . .
Cu1 Ru7 Ru6 146.44(7) . 2_756
C15 Ru7 Te2 91.5(5) . 2_756
C15 Ru7 Te2 173.8(4) . .
C15 Ru7 Ru6 117.0(5) . .
C15 Ru7 Ru6 121.2(5) . 2_756
C15 Ru7 Cu1 79.7(5) . .
C15 Ru7 C19 94.8(7) . 2_756
C16 Ru7 Te2 169.9(5) . 2_756
C16 Ru7 Te2 92.6(5) . .
C16 Ru7 Ru6 126.4(5) . 2_756
C16 Ru7 Ru6 113.0(5) . .
C16 Ru7 Cu1 73.6(5) . .
C16 Ru7 C15 91.7(7) . .
C16 Ru7 C19 94.5(7) . 2_756
C19 Ru7 Te2 94.8(5) 2_756 2_756
C19 Ru7 Te2 89.3(5) 2_756 .
C19 Ru7 Ru6 46.4(4) 2_756 2_756
C19 Ru7 Ru6 135.8(4) 2_756 .
C19 Ru7 Cu1 166.6(5) 2_756 .
Ru4 Cu1 Te1 57.72(5) . .
Ru4 Cu1 Ru6 147.40(9) . .
Ru4 Cu1 Ru7 133.04(9) . .
Ru6 Cu1 Te1 101.73(7) . .
Ru7 Cu1 Te1 168.66(8) . .
Ru7 Cu1 Ru6 67.13(6) . .
O1 C1 Ru1 176.2(16) . .
O2 C2 Ru1 176.8(16) . .
Ru1 C3 Ru2 85.4(6) . .
O3 C3 Ru1 140.9(12) . .
O3 C3 Ru2 133.6(12) . .
O4 C4 Ru2 176.2(14) . .
O5 C5 Ru2 174.9(14) . .
Ru3 C6 Ru2 83.1(6) . .
O6 C6 Ru2 129.2(12) . .
O6 C6 Ru3 147.5(13) . .
O7 C7 Ru3 173.4(16) . .
O8 C8 Ru3 173.6(17) . .
O9 C9 Ru4 176.7(14) . .
O10 C10 Ru4 174.0(14) . .
Ru4 C11 Ru5 77.7(5) . .
O11 C11 Ru4 152.6(13) . .
O11 C11 Ru5 124.6(12) . .
O12 C12 Ru5 173.8(14) . .
O13 C13 Ru5 175.1(14) . .
O14 C14 Ru5 171.6(14) . .
O15 C15 Ru7 176.4(15) . .
O16 C16 Ru7 175.9(16) . .
O17 C17 Ru6 174.7(16) . .
O18 C18 Ru6 176.3(15) . .
Ru7 C19 Ru6 87.4(6) 2_756 .
O19 C19 Ru6 136.6(13) . .
O19 C19 Ru7 135.6(12) . 2_756
C44 P2 C50 108.5(8) . .
C44 P2 C56 110.0(7) . .
C50 P2 C56 107.6(8) . .
C62 P2 C44 110.2(8) . .
C62 P2 C50 109.9(7) . .
C62 P2 C56 110.6(7) . .
C45 C44 P2 121.7(15) . .
C49 C44 P2 119.4(15) . .
C49 C44 C45 118.8(18) . .
C44 C45 C46 119(2) . .
C47 C46 C45 120(2) . .
C48 C47 C46 122(2) . .
C47 C48 C49 118(2) . .
C44 C49 C48 122(2) . .
C51 C50 P2 118.8(13) . .
C55 C50 P2 120.3(14) . .
C55 C50 C51 120.4(16) . .
C50 C51 C52 120.9(16) . .
C53 C52 C51 118.1(17) . .
C54 C53 C52 121.9(17) . .
C53 C54 C55 118.8(18) . .
C50 C55 C54 119.7(17) . .
C57 C56 P2 119.2(13) . .
C61 C56 P2 123.4(12) . .
C61 C56 C57 117.4(16) . .
C58 C57 C56 121.1(18) . .
C57 C58 C59 118.2(17) . .
C60 C59 C58 121.9(18) . .
C59 C60 C61 116.6(18) . .
C56 C61 C60 124.8(17) . .
C63 C62 P2 120.5(12) . .
C67 C62 P2 120.1(12) . .
C67 C62 C63 119.4(14) . .
C62 C63 C64 120.1(15) . .
C65 C64 C63 116.8(15) . .
C66 C65 C64 123.6(17) . .
C65 C66 C67 119.8(17) . .
C62 C67 C66 120.1(15) . .
C20 P1 C26 109.8(7) . .
C20 P1 C32 111.4(6) . .
C26 P1 C32 109.1(7) . .
C38 P1 C20 109.7(7) . .
C38 P1 C26 109.2(6) . .
C38 P1 C32 107.7(6) . .
C21 C20 P1 118.3(12) . .
C21 C20 C25 121.0(15) . .
C25 C20 P1 120.8(13) . .
C20 C21 C22 118.8(15) . .
C23 C22 C21 120.6(17) . .
C24 C23 C22 118.8(17) . .
C23 C24 C25 121.9(17) . .
C24 C25 C20 118.9(17) . .
C27 C26 P1 122.1(12) . .
C27 C26 C31 119.1(14) . .
C31 C26 P1 118.7(11) . .
C26 C27 C28 120.5(15) . .
C29 C28 C27 120.5(16) . .
C28 C29 C30 119.7(16) . .
C31 C30 C29 121.1(17) . .
C30 C31 C26 119.0(15) . .
C33 C32 P1 117.6(10) . .
C37 C32 P1 123.4(12) . .
C37 C32 C33 118.8(13) . .
C34 C33 C32 118.8(14) . .
C35 C34 C33 121.1(16) . .
C34 C35 C36 121.4(15) . .
C35 C36 C37 118.4(15) . .
C32 C37 C36 121.4(15) . .
C39 C38 P1 123.9(11) . .
C39 C38 C43 116.2(14) . .
C43 C38 P1 119.9(11) . .
C40 C39 C38 122.1(15) . .
C39 C40 C41 120.1(16) . .
C40 C41 C42 121.8(17) . .
C43 C42 C41 117.9(16) . .
C42 C43 C38 122.0(15) . .
C69 O20 C70 108(2) . .
C68 C69 O20 102(3) . .
C71 C70 O20 107(2) . .
C72 O21 C74 78(6) . .
C72 O21 C74 65(6) . 2_766
C73 O21 C72 141(6) 2_766 .
C73 O21 C74 81(6) 2_766 .
C73 O21 C74 80(7) 2_766 2_766
C74 O21 C74 80(8) 2_766 .
O21 C72 C74 53(5) . .
O21 C72 C74 58(6) . 2_766
O21 C72 C75 130(7) . 2_766
C73 C72 O21 114(7) . .
C73 C72 C74 78(7) . 2_766
C73 C72 C74 65(6) . .
C73 C72 C75 57(5) . 2_766
C74 C72 C74 68(8) 2_766 .
C75 C72 C74 72(7) 2_766 2_766
C75 C72 C74 114(8) 2_766 .
O21 C73 C72 100(5) 2_766 .
O21 C73 C74 53(5) 2_766 2_766
O21 C73 C74 52(5) 2_766 .
O21 C73 C75 107(6) 2_766 2_766
C72 C73 C74 54(5) . 2_766
C72 C73 C74 69(6) . .
C74 C73 C74 63(7) . 2_766
C75 C73 C72 64(5) 2_766 .
C75 C73 C74 64(5) 2_766 2_766
C75 C73 C74 123(7) 2_766 .
O21 C74 O21 100(8) 2_766 .
O21 C74 C72 49(4) . .
O21 C74 C72 57(6) 2_766 2_766
O21 C74 C72 79(7) 2_766 .
O21 C74 C72 88(7) . 2_766
O21 C74 C73 91(7) . .
O21 C74 C73 46(4) . 2_766
O21 C74 C73 91(6) 2_766 2_766
O21 C74 C73 48(5) 2_766 .
O21 C74 C74 48(6) . 2_766
O21 C74 C74 52(6) 2_766 2_766
O21 C74 C75 83(7) . .
O21 C74 C75 109(9) 2_766 .
C72 C74 C72 112(8) 2_766 .
C72 C74 C73 90(6) . 2_766
C72 C74 C73 103(9) 2_766 .
C72 C74 C73 48(4) 2_766 2_766
C72 C74 C74 48(6) . 2_766
C72 C74 C74 64(7) 2_766 2_766
C72 C74 C75 52(6) 2_766 .
C73 C74 C72 45(4) . .
C73 C74 C73 117(7) . 2_766
C73 C74 C74 60(7) . 2_766
C73 C74 C74 57(6) 2_766 2_766
C75 C74 C72 132(8) . .
C75 C74 C73 44(4) . 2_766
C75 C74 C73 155(9) . .
C75 C74 C74 99(9) . 2_766
C72 C75 C74 56(5) 2_766 .
C73 C75 C72 60(5) 2_766 2_766
C73 C75 C74 72(6) 2_766 .

loop_
_geom_bond_atom_site_label_1
_geom_bond_atom_site_label_2
_geom_bond_distance
_geom_bond_site_symmetry_2
Te1 Ru1 2.7221(16) .
Te1 Ru2 2.7271(17) .
Te1 Ru3 2.6774(17) .
Te1 Ru4 2.6776(15) .
Te1 Cu1 2.912(2) .
Te2 Ru6 2.7361(17) .
Te2 Ru6 2.7378(17) 2_756
Te2 Ru7 2.7455(16) 2_756
Te2 Ru7 2.7438(16) .
Ru1 Ru2 2.8036(18) .
Ru1 Ru4 2.8623(17) .
Ru1 Ru5 2.8775(17) .
Ru1 C1 1.919(17) .
Ru1 C2 1.843(17) .
Ru1 C3 1.993(16) .
Ru2 Ru3 2.8441(18) .
Ru2 Ru5 2.8882(16) .
Ru2 C3 2.137(15) .
Ru2 C4 1.868(19) .
Ru2 C5 1.866(15) .
Ru2 C6 2.315(15) .
Ru3 Ru4 2.8693(19) .
Ru3 Ru5 2.8638(18) .
Ru3 C6 1.953(17) .
Ru3 C7 1.875(17) .
Ru3 C8 1.877(17) .
Ru4 Ru5 2.8166(18) .
Ru4 Cu1 2.608(2) .
Ru4 C9 1.861(16) .
Ru4 C10 1.856(18) .
Ru4 C11 1.918(16) .
Ru5 C11 2.511(15) .
Ru5 C12 1.961(15) .
Ru5 C13 1.906(17) .
Ru5 C14 1.910(18) .
Ru6 Te2 2.7378(17) 2_756
Ru6 Ru7 2.8078(18) 2_756
Ru6 Ru7 2.9686(17) .
Ru6 Cu1 2.694(2) .
Ru6 C17 1.881(17) .
Ru6 C18 1.851(18) .
Ru6 C19 2.037(16) .
Ru7 Te2 2.7454(16) 2_756
Ru7 Ru6 2.8078(18) 2_756
Ru7 Cu1 2.675(2) .
Ru7 C15 1.874(16) .
Ru7 C16 1.874(17) .
Ru7 C19 2.028(16) 2_756
O1 C1 1.111(16) .
O2 C2 1.176(17) .
O3 C3 1.167(16) .
O4 C4 1.142(17) .
O5 C5 1.149(14) .
O6 C6 1.179(16) .
O7 C7 1.170(17) .
O8 C8 1.155(17) .
O9 C9 1.166(15) .
O10 C10 1.192(17) .
O11 C11 1.156(15) .
O12 C12 1.112(15) .
O13 C13 1.146(17) .
O14 C14 1.147(17) .
O15 C15 1.123(16) .
O16 C16 1.106(16) .
O17 C17 1.121(16) .
O18 C18 1.148(17) .
O19 C19 1.209(16) .
C19 Ru7 2.028(16) 2_756
P2 C44 1.787(17) .
P2 C50 1.789(16) .
P2 C56 1.802(16) .
P2 C62 1.761(15) .
C44 C45 1.37(2) .
C44 C49 1.33(2) .
C45 C46 1.37(2) .
C46 C47 1.37(3) .
C47 C48 1.29(3) .
C48 C49 1.41(3) .
C50 C51 1.36(2) .
C50 C55 1.35(2) .
C51 C52 1.402(19) .
C52 C53 1.37(2) .
C53 C54 1.35(2) .
C54 C55 1.43(2) .
C56 C57 1.38(2) .
C56 C61 1.35(2) .
C57 C58 1.36(2) .
C58 C59 1.40(2) .
C59 C60 1.35(2) .
C60 C61 1.36(2) .
C62 C63 1.40(2) .
C62 C67 1.392(18) .
C63 C64 1.44(2) .
C64 C65 1.39(2) .
C65 C66 1.33(2) .
C66 C67 1.41(2) .
P1 C20 1.779(15) .
P1 C26 1.784(15) .
P1 C32 1.804(13) .
P1 C38 1.769(14) .
C20 C21 1.376(19) .
C20 C25 1.40(2) .
C21 C22 1.42(2) .
C22 C23 1.39(2) .
C23 C24 1.38(2) .
C24 C25 1.38(2) .
C26 C27 1.375(17) .
C26 C31 1.426(19) .
C27 C28 1.39(2) .
C28 C29 1.36(2) .
C29 C30 1.40(2) .
C30 C31 1.37(2) .
C32 C33 1.404(19) .
C32 C37 1.349(17) .
C33 C34 1.360(18) .
C34 C35 1.337(19) .
C35 C36 1.36(2) .
C36 C37 1.379(18) .
C38 C39 1.380(18) .
C38 C43 1.422(18) .
C39 C40 1.343(19) .
C40 C41 1.35(2) .
C41 C42 1.38(2) .
C42 C43 1.36(2) .
O20 C69 1.45(3) .
O20 C70 1.48(2) .
C68 C69 1.43(3) .
C70 C71 1.41(3) .
O21 C72 1.33(7) .
O21 C73 1.27(6) 2_766
O21 C74 1.35(11) 2_766
O21 C74 1.42(11) .
C72 C73 1.32(7) .
C72 C74 1.44(12) 2_766
C72 C74 1.73(13) .
C72 C75 1.37(9) 2_766
C73 O21 1.27(6) 2_766
C73 C74 1.74(12) 2_766
C73 C74 1.68(13) .
C73 C75 1.28(8) 2_766
C74 O21 1.35(11) 2_766
C74 C72 1.44(12) 2_766
C74 C73 1.74(12) 2_766
C74 C74 1.8(2) 2_766
C74 C75 1.65(13) .
C75 C72 1.37(9) 2_766
C75 C73 1.28(8) 2_766
